data_4124336
loop_
_publ_author_name
'Arichi, Norihito'
'Yamada, Ken-Ichi'
'Yamaoka, Yousuke'
'Takasu, Kiyosei'

_publ_section_title
;
 An Arylative Ring Expansion Cascade of Fused Cyclobutenes via Short-Lived
 Intermediates with Planar Chirality.
;
_journal_issue 30
_journal_name_full 'Journal of the American Chemical Society'
_journal_page_first 9579
_journal_page_last 9582
_journal_paper_doi 10.1021/jacs.5b06576
_journal_volume 137
_journal_year 2015
_chemical_absolute_configuration 'CHOOSE rm ad rmad syn or unk'
_chemical_formula_moiety 'C35 H43 N O5 S Si'
_chemical_formula_sum 'C35 H43 N O5 S Si'
_chemical_formula_weight 617.87
_space_group_crystal_system orthorhombic
_space_group_IT_number 19
_space_group_name_Hall 'P 2ac 2ab'
_space_group_name_H-M_alt 'P 21 21 21'
_symmetry_space_group_name_Hall 'P 2ac 2ab'
_symmetry_space_group_name_H-M 'P 21 21 21'
_atom_sites_solution_hydrogens geom
_atom_sites_solution_primary direct
_atom_sites_solution_secondary difmap
_cell_angle_alpha 90.0000
_cell_angle_beta 90.0000
_cell_angle_gamma 90.0000
_cell_formula_units_Z 4
_cell_length_a 10.0449(7)
_cell_length_b 14.7417(10)
_cell_length_c 22.0100(15)
_cell_measurement_temperature 93
_cell_measurement_theta_max 68.30
_cell_measurement_theta_min 2.00
_cell_volume 3259.2(4)
_computing_cell_refinement CrystalClear
_computing_data_collection 'CrystalClear (Rigaku, ????)'
_computing_data_reduction CrystalClear
_computing_molecular_graphics 'CrystalStructure 4.1'
_computing_publication_material 'CrystalStructure 4.1 (Rigaku, 2014)'
_computing_structure_refinement 'SHELXL2013 (Sheldrick, 2008)'
_computing_structure_solution 'Il Milione (Burla, et al., 2007)'
_diffrn_ambient_temperature 93
_diffrn_detector_area_resol_mean 5.811
_diffrn_measured_fraction_theta_full 0.998
_diffrn_measured_fraction_theta_max 0.998
_diffrn_measurement_device_type 'Rigaku XtaLAB P200'
_diffrn_measurement_method \w
_diffrn_radiation_type 'Cu K\a'
_diffrn_radiation_wavelength 1.54187
_diffrn_reflns_av_R_equivalents 0.0278
_diffrn_reflns_laue_measured_fraction_full 0.998
_diffrn_reflns_laue_measured_fraction_max 0.998
_diffrn_reflns_limit_h_max 9
_diffrn_reflns_limit_h_min -12
_diffrn_reflns_limit_k_max 17
_diffrn_reflns_limit_k_min -17
_diffrn_reflns_limit_l_max 26
_diffrn_reflns_limit_l_min -25
_diffrn_reflns_number 13384
_diffrn_reflns_point_group_measured_fraction_full 0.936
_diffrn_reflns_point_group_measured_fraction_max 0.934
_diffrn_reflns_theta_full 67.687
_diffrn_reflns_theta_max 68.237
_diffrn_reflns_theta_min 3.609
_diffrn_standards_number 0
_exptl_absorpt_coefficient_mu 1.573
_exptl_absorpt_correction_T_max 0.730
_exptl_absorpt_correction_T_min 0.606
_exptl_absorpt_correction_type multi-scan
_exptl_absorpt_process_details 'REQAB (Rigaku, 1998)'
_exptl_crystal_colour colorless
_exptl_crystal_density_diffrn 1.259
_exptl_crystal_density_method 'not measured'
_exptl_crystal_description prism
_exptl_crystal_F_000 1320.00
_exptl_crystal_size_max 0.200
_exptl_crystal_size_mid 0.200
_exptl_crystal_size_min 0.200
_refine_diff_density_max 0.17
_refine_diff_density_min -0.33
_refine_ls_abs_structure_details
;
 Flack x determined using 1939 quotients [(I+)-(I-)]/[(I+)+(I-)]
 (Parsons and Flack (2004), Acta Cryst. A60, s61).
;
_refine_ls_abs_structure_Flack 0.036(6)
_refine_ls_extinction_method none
_refine_ls_goodness_of_fit_ref 1.054
_refine_ls_hydrogen_treatment constr
_refine_ls_number_parameters 395
_refine_ls_number_reflns 5559
_refine_ls_number_restraints 0
_refine_ls_R_factor_all 0.0307
_refine_ls_R_factor_gt 0.0285
_refine_ls_shift/su_max 0.001
_refine_ls_structure_factor_coef Fsqd
_refine_ls_weighting_details 'w = 1/[\s^2^(Fo^2^)+(0.0458P)^2^+0.0000P] where P=(Fo^2^+2Fc^2^)/3'
_refine_ls_weighting_scheme calc
_refine_ls_wR_factor_gt 0.0706
_refine_ls_wR_factor_ref 0.0712
_reflns_number_gt 5201
_reflns_number_total 5559
_reflns_threshold_expression F^2^>2.0\s(F^2^)
_cod_data_source_file ja5b06576_si_004.cif
_cod_data_source_block (+)-6i
_cod_database_code 4124336
_shelxl_res_file
;

    shelxl.res created by SHELXL-2014/7

TITL 150306-01
CELL  1.54187 10.04490 14.74170 22.01000 90.00000 90.00000 90.00000
ZERR  4 0.00070 0.00100 0.00150 0.00000 0.00000 0.00000
LATT -1
SYMM .50+X, .50-Y,    -Z
SYMM    -X, .50+Y, .50-Z
SYMM .50-X,    -Y, .50+Z
SFAC C H N O S SI
UNIT 140 172 4 20 4 4
L.S. 5
WPDB -2
HTAB
BOND $H
CONF
LIST 4
TEMP 20.0
ACTA
SIZE 0.200 0.200 0.200
WGHT    0.045800
FVAR       0.87427
S1    5    0.912751    0.765506    0.647902    11.00000    0.02353    0.01571 =
         0.01744   -0.00180   -0.00023    0.00117
SI1   6    1.102344    0.911250    0.920906    11.00000    0.01864    0.01771 =
         0.01896    0.00075   -0.00270   -0.00257
O1    4    1.222721    0.847907    0.780929    11.00000    0.01853    0.02967 =
         0.03220    0.01082    0.00171    0.00380
O2    4    1.183294    0.963681    0.716811    11.00000    0.01659    0.02557 =
         0.02547    0.00707    0.00224   -0.00066
O3    4    1.011438    0.857192    0.868736    11.00000    0.02141    0.02120 =
         0.01592    0.00215   -0.00303   -0.00305
O4    4    0.930936    0.724238    0.706237    11.00000    0.02956    0.01780 =
         0.02159    0.00158   -0.00410    0.00211
O5    4    0.977622    0.728890    0.595408    11.00000    0.03119    0.02279 =
         0.02526   -0.00771    0.00444    0.00291
N1    3    0.965498    0.871224    0.654995    11.00000    0.02223    0.01719 =
         0.01366   -0.00090    0.00032    0.00005
C1    1    1.145713    0.898730    0.756483    11.00000    0.01986    0.01616 =
         0.01484   -0.00262   -0.00125    0.00044
C2    1    0.999643    0.901726    0.764684    11.00000    0.01742    0.01431 =
         0.01742   -0.00144   -0.00221    0.00131
C3    1    0.942588    0.884416    0.818795    11.00000    0.01840    0.01221 =
         0.01707   -0.00102   -0.00314   -0.00002
C4    1    0.795793    0.888393    0.829149    11.00000    0.02061    0.02306 =
         0.01014   -0.00417   -0.00112   -0.00178
C5    1    0.731019    0.807911    0.844457    11.00000    0.02365    0.02558 =
         0.01555   -0.00298    0.00042   -0.00443
AFIX  43
H5    2    0.780137    0.754915    0.849247    11.00000   -1.20000
AFIX   0
C6    1    0.594739    0.806051    0.852580    11.00000    0.02585    0.03631 =
         0.01741   -0.00116    0.00407   -0.00947
AFIX  43
H6    2    0.551909    0.751912    0.861986    11.00000   -1.20000
AFIX   0
C7    1    0.522198    0.885759    0.846578    11.00000    0.01620    0.05571 =
         0.01706    0.00132    0.00224   -0.00094
AFIX  43
H7    2    0.430146    0.884915    0.851069    11.00000   -1.20000
AFIX   0
C8    1    0.586796    0.966247    0.833944    11.00000    0.02314    0.03984 =
         0.01646   -0.00305    0.00045    0.00815
AFIX  43
H8    2    0.537394    1.019468    0.831412    11.00000   -1.20000
AFIX   0
C9    1    0.724094    0.969926    0.824875    11.00000    0.02213    0.02952 =
         0.01072   -0.00484   -0.00015    0.00317
C10   1    0.791416    1.060860    0.815336    11.00000    0.02885    0.02121 =
         0.02255   -0.00766    0.00116    0.00516
AFIX  23
H10A  2    0.886666    1.050954    0.812407    11.00000   -1.20000
H10B  2    0.775629    1.098130    0.850934    11.00000   -1.20000
AFIX   0
C11   1    0.746014    1.113780    0.759014    11.00000    0.02702    0.01878 =
         0.03067   -0.00355    0.00190    0.00643
AFIX  23
H11A  2    0.652596    1.128854    0.763773    11.00000   -1.20000
H11B  2    0.795256    1.170325    0.757301    11.00000   -1.20000
AFIX   0
C12   1    0.763788    1.064427    0.698757    11.00000    0.02160    0.02263 =
         0.02372    0.00389   -0.00277    0.00498
AFIX  23
H12A  2    0.744585    1.106496    0.666023    11.00000   -1.20000
H12B  2    0.698894    1.015813    0.696535    11.00000   -1.20000
AFIX   0
C13   1    0.903156    1.024030    0.688366    11.00000    0.01747    0.01850 =
         0.02037    0.00217   -0.00181    0.00042
AFIX  13
H13   2    0.969400    1.060875    0.709801    11.00000   -1.20000
AFIX   0
C14   1    0.938690    1.019297    0.622035    11.00000    0.01354    0.02450 =
         0.02262    0.00397   -0.00201   -0.00057
C15   1    0.941338    1.089765    0.579927    11.00000    0.02308    0.02636 =
         0.03235    0.01010    0.00149    0.00119
AFIX  43
H15   2    0.923443    1.148980    0.591999    11.00000   -1.20000
AFIX   0
C16   1    0.971001    1.070520    0.519756    11.00000    0.02506    0.04254 =
         0.03124    0.01895    0.00348    0.00129
AFIX  43
H16   2    0.969608    1.116732    0.490999    11.00000   -1.20000
AFIX   0
C17   1    1.002566    0.983246    0.502286    11.00000    0.02485    0.05062 =
         0.01916    0.00966    0.00334   -0.00119
AFIX  43
H17   2    1.022969    0.971680    0.461806    11.00000   -1.20000
AFIX   0
C18   1    1.004580    0.911733    0.544091    11.00000    0.02310    0.03321 =
         0.02249    0.00112    0.00127   -0.00291
AFIX  43
H18   2    1.027938    0.853235    0.532403    11.00000   -1.20000
AFIX   0
C19   1    0.970271    0.931676    0.603758    11.00000    0.01546    0.02223 =
         0.01880    0.00408   -0.00095   -0.00221
C20   1    0.914731    0.923198    0.709721    11.00000    0.01742    0.01529 =
         0.01457   -0.00178   -0.00037    0.00070
AFIX  13
H20   2    0.824444    0.901503    0.718294    11.00000   -1.20000
AFIX   0
C21   1    1.324062    0.973821    0.704044    11.00000    0.01751    0.02734 =
         0.02766    0.00379    0.00465   -0.00167
AFIX  23
H21A  2    1.345484    0.946347    0.665210    11.00000   -1.20000
H21B  2    1.376352    0.944127    0.735304    11.00000   -1.20000
AFIX   0
C22   1    1.354565    1.072130    0.702643    11.00000    0.03324    0.03204 =
         0.08131   -0.00908    0.00761   -0.00744
AFIX 137
H22A  2    1.298731    1.101430    0.673181    11.00000   -1.20000
H22B  2    1.446275    1.080766    0.691820    11.00000   -1.20000
H22C  2    1.338453    1.097894    0.742020    11.00000   -1.20000
AFIX   0
C23   1    1.179577    1.014699    0.887128    11.00000    0.02240    0.02052 =
         0.03044    0.00050   -0.00088   -0.00258
AFIX 137
H23A  2    1.218591    1.050767    0.918779    11.00000   -1.20000
H23B  2    1.112575    1.049476    0.866516    11.00000   -1.20000
H23C  2    1.247307    0.997088    0.858706    11.00000   -1.20000
AFIX   0
C24   1    1.226915    0.825090    0.944053    11.00000    0.02564    0.02322 =
         0.03387    0.00436   -0.00781   -0.00313
AFIX 137
H24A  2    1.183353    0.777331    0.966052    11.00000   -1.20000
H24B  2    1.292858    0.852924    0.969531    11.00000   -1.20000
H24C  2    1.269024    0.800409    0.908559    11.00000   -1.20000
AFIX   0
C25   1    0.992933    0.942114    0.987652    11.00000    0.03119    0.02827 =
         0.01744   -0.00349   -0.00201   -0.00303
C26   1    0.887812    1.012637    0.970205    11.00000    0.03172    0.03194 =
         0.02446   -0.00714    0.00064    0.00102
AFIX 137
H26A  2    0.930707    1.064635    0.952705    11.00000   -1.20000
H26B  2    0.839377    1.030710    1.005804    11.00000   -1.20000
H26C  2    0.827426    0.986793    0.941166    11.00000   -1.20000
AFIX   0
C27   1    1.081863    0.982202    1.038187    11.00000    0.04778    0.06321 =
         0.02746   -0.01877   -0.01163    0.00734
AFIX 137
H27A  2    1.027984    0.997196    1.072784    11.00000   -1.20000
H27B  2    1.125048    1.035948    1.023417    11.00000   -1.20000
H27C  2    1.147846    0.938386    1.049779    11.00000   -1.20000
AFIX   0
C28   1    0.922423    0.857221    1.011829    11.00000    0.05537    0.03941 =
         0.02668    0.00718    0.01650    0.00139
AFIX 137
H28A  2    0.987613    0.813799    1.024923    11.00000   -1.20000
H28B  2    0.868880    0.831185    0.980188    11.00000   -1.20000
H28C  2    0.866630    0.873527    1.045516    11.00000   -1.20000
AFIX   0
C29   1    0.739596    0.770016    0.633347    11.00000    0.02554    0.01261 =
         0.01987   -0.00163   -0.00227   -0.00176
C30   1    0.650976    0.766834    0.681712    11.00000    0.02723    0.01647 =
         0.01566    0.00205   -0.00252   -0.00443
AFIX  43
H30   2    0.682264    0.762409    0.721369    11.00000   -1.20000
AFIX   0
C31   1    0.515282    0.770326    0.670257    11.00000    0.02867    0.01848 =
         0.02369    0.00227    0.00108   -0.00717
AFIX  43
H31   2    0.455751    0.768498    0.702595    11.00000   -1.20000
AFIX   0
C32   1    0.466704    0.776522    0.611145    11.00000    0.02896    0.01437 =
         0.03032    0.00150   -0.00610   -0.00566
C33   1    0.557914    0.781139    0.563433    11.00000    0.03834    0.02255 =
         0.01959   -0.00027   -0.01086   -0.00367
AFIX  43
H33   2    0.526855    0.786376    0.523783    11.00000   -1.20000
AFIX   0
C34   1    0.693687    0.778082    0.573937    11.00000    0.03273    0.02193 =
         0.01621   -0.00287   -0.00065   -0.00222
AFIX  43
H34   2    0.753427    0.781372    0.541732    11.00000   -1.20000
AFIX   0
C35   1    0.318656    0.776368    0.598687    11.00000    0.02872    0.02820 =
         0.03897    0.00625   -0.01055   -0.00730
AFIX 137
H35A  2    0.296611    0.826573    0.572793    11.00000   -1.20000
H35B  2    0.271042    0.781786    0.636331    11.00000   -1.20000
H35C  2    0.294328    0.720650    0.579029    11.00000   -1.20000
AFIX   0
HKLF 4
 
REM  150306-01
REM R1 =  0.0285 for    5201 Fo > 4sig(Fo)  and  0.0307 for all    5559 data
REM    395 parameters refined using      0 restraints
 
END  
     
WGHT      0.0458      0.0000 

REM Instructions for potential hydrogen bonds
HTAB C18 O5

REM Highest difference peak  0.175,  deepest hole -0.329,  1-sigma level  0.054
Q1    1   1.3288  1.0353  0.6405  11.00000  0.05    0.17
Q2    1   1.3012  1.1234  0.7183  11.00000  0.05    0.17
Q3    1   0.5532  1.0762  0.8542  11.00000  0.05    0.16
Q4    1   0.4629  1.0836  0.8260  11.00000  0.05    0.16
Q5    1   0.8984  1.0938  0.8335  11.00000  0.05    0.15
Q6    1   1.3068  1.1067  0.8650  11.00000  0.05    0.15
Q7    1   1.1508  1.0943  0.7958  11.00000  0.05    0.14
Q8    1   1.0208  1.0188  1.1318  11.00000  0.05    0.14
Q9    1   1.3353  1.0770  0.8925  11.00000  0.05    0.14
Q10   1   1.2472  0.7162  1.0005  11.00000  0.05    0.14
Q11   1   1.2308  0.7439  0.8510  11.00000  0.05    0.14
Q12   1   0.9550  0.9126  0.7402  11.00000  0.05    0.13
Q13   1   1.3439  1.0658  0.7814  11.00000  0.05    0.13
Q14   1   0.5879  1.0988  0.7563  11.00000  0.05    0.13
Q15   1   0.7253  1.0890  0.8856  11.00000  0.05    0.13
Q16   1   0.8230  1.0273  0.6953  11.00000  0.05    0.13
Q17   1   1.0483  0.7645  0.9976  11.00000  0.05    0.13
Q18   1   0.8000  1.0429  1.0771  11.00000  0.05    0.13
Q19   1   1.2165  0.8823  0.9783  11.00000  0.05    0.13
Q20   1   0.9053  0.9741  0.6999  11.00000  0.05    0.13
;

loop_
_symmetry_equiv_pos_site_id
_space_group_symop_operation_xyz
1 +X,+Y,+Z
2 1/2+X,1/2-Y,-Z
3 -X,1/2+Y,1/2-Z
4 1/2-X,-Y,1/2+Z

loop_
_atom_site_label
_atom_site_type_symbol
_atom_site_fract_x
_atom_site_fract_y
_atom_site_fract_z
_atom_site_U_iso_or_equiv
_atom_site_adp_type
_atom_site_occupancy
_atom_site_site_symmetry_multiplicity
_atom_site_calc_flag
_atom_site_refinement_flags
S1 S 0.91275(6) 0.76551(3) 0.64790(2) 0.01889(13) Uani 1 4 d .
Si1 Si 1.10234(6) 0.91125(4) 0.92091(3) 0.01844(14) Uani 1 4 d .
O1 O 1.22272(16) 0.84791(11) 0.78093(8) 0.0268(4) Uani 1 4 d .
O2 O 1.18329(16) 0.96368(10) 0.71681(7) 0.0225(3) Uani 1 4 d .
O3 O 1.01144(16) 0.85719(10) 0.86874(6) 0.0195(3) Uani 1 4 d .
O4 O 0.93094(16) 0.72424(10) 0.70624(7) 0.0230(4) Uani 1 4 d .
O5 O 0.97762(17) 0.72889(11) 0.59541(7) 0.0264(4) Uani 1 4 d .
N1 N 0.96550(19) 0.87122(12) 0.65499(8) 0.0177(4) Uani 1 4 d .
C1 C 1.1457(2) 0.89873(14) 0.75648(10) 0.0170(5) Uani 1 4 d .
C2 C 0.9996(2) 0.90173(15) 0.76468(9) 0.0164(5) Uani 1 4 d .
C3 C 0.9426(2) 0.88442(14) 0.81879(9) 0.0159(5) Uani 1 4 d .
C4 C 0.7958(2) 0.88839(15) 0.82915(10) 0.0179(5) Uani 1 4 d .
C5 C 0.7310(2) 0.80791(16) 0.84446(10) 0.0216(5) Uani 1 4 d .
C6 C 0.5947(3) 0.80605(17) 0.85258(10) 0.0265(5) Uani 1 4 d .
C7 C 0.5222(3) 0.88576(19) 0.84658(11) 0.0297(6) Uani 1 4 d .
C8 C 0.5868(3) 0.96625(18) 0.83394(10) 0.0265(5) Uani 1 4 d .
C9 C 0.7241(2) 0.96993(16) 0.82487(10) 0.0208(5) Uani 1 4 d .
C10 C 0.7914(3) 1.06086(15) 0.81534(11) 0.0242(5) Uani 1 4 d .
C11 C 0.7460(3) 1.11378(16) 0.75901(11) 0.0255(5) Uani 1 4 d .
C12 C 0.7638(2) 1.06443(16) 0.69876(11) 0.0227(5) Uani 1 4 d .
C13 C 0.9032(2) 1.02403(14) 0.68837(10) 0.0188(5) Uani 1 4 d .
C14 C 0.9387(2) 1.01930(16) 0.62203(11) 0.0202(5) Uani 1 4 d .
C15 C 0.9413(2) 1.08977(17) 0.57993(11) 0.0273(5) Uani 1 4 d .
C16 C 0.9710(3) 1.07052(19) 0.51976(12) 0.0329(6) Uani 1 4 d .
C17 C 1.0026(3) 0.9832(2) 0.50229(11) 0.0315(6) Uani 1 4 d .
C18 C 1.0046(3) 0.91173(18) 0.54409(11) 0.0263(5) Uani 1 4 d .
C19 C 0.9703(2) 0.93168(15) 0.60376(10) 0.0188(5) Uani 1 4 d .
C20 C 0.9147(2) 0.92320(14) 0.70972(9) 0.0158(4) Uani 1 4 d .
C21 C 1.3241(2) 0.97382(16) 0.70404(11) 0.0242(5) Uani 1 4 d .
C22 C 1.3546(3) 1.07213(19) 0.70264(18) 0.0489(8) Uani 1 4 d .
C23 C 1.1796(3) 1.01470(16) 0.88713(11) 0.0245(5) Uani 1 4 d .
C24 C 1.2269(3) 0.82509(16) 0.94405(12) 0.0276(6) Uani 1 4 d .
C25 C 0.9929(3) 0.94211(17) 0.98765(10) 0.0256(5) Uani 1 4 d .
C26 C 0.8878(3) 1.01264(17) 0.97021(12) 0.0294(6) Uani 1 4 d .
C27 C 1.0819(3) 0.9822(2) 1.03819(13) 0.0461(8) Uani 1 4 d .
C28 C 0.9224(3) 0.8572(2) 1.01183(12) 0.0405(7) Uani 1 4 d .
C29 C 0.7396(2) 0.77002(14) 0.63335(10) 0.0193(5) Uani 1 4 d .
C30 C 0.6510(2) 0.76683(15) 0.68171(10) 0.0198(5) Uani 1 4 d .
C31 C 0.5153(3) 0.77033(16) 0.67026(11) 0.0236(5) Uani 1 4 d .
C32 C 0.4667(3) 0.77652(15) 0.61114(11) 0.0245(5) Uani 1 4 d .
C33 C 0.5579(3) 0.78114(16) 0.56343(11) 0.0268(6) Uani 1 4 d .
C34 C 0.6937(3) 0.77808(15) 0.57394(10) 0.0236(5) Uani 1 4 d .
C35 C 0.3187(3) 0.77637(18) 0.59869(12) 0.0320(6) Uani 1 4 d .
H5 H 0.78014 0.75492 0.84925 0.0259 Uiso 1 4 calc R
H6 H 0.55191 0.75191 0.86199 0.0318 Uiso 1 4 calc R
H7 H 0.43015 0.88491 0.85107 0.0356 Uiso 1 4 calc R
H8 H 0.53739 1.01947 0.83141 0.0318 Uiso 1 4 calc R
H10A H 0.88667 1.05095 0.81241 0.0290 Uiso 1 4 calc R
H10B H 0.77563 1.09813 0.85093 0.0290 Uiso 1 4 calc R
H11A H 0.6526 1.12885 0.76377 0.0306 Uiso 1 4 calc R
H11B H 0.79526 1.17032 0.7573 0.0306 Uiso 1 4 calc R
H12A H 0.74459 1.1065 0.66602 0.0272 Uiso 1 4 calc R
H12B H 0.69889 1.01581 0.69653 0.0272 Uiso 1 4 calc R
H13 H 0.9694 1.06088 0.7098 0.0225 Uiso 1 4 calc R
H15 H 0.92344 1.14898 0.592 0.0327 Uiso 1 4 calc R
H16 H 0.96961 1.11673 0.491 0.0395 Uiso 1 4 calc R
H17 H 1.02297 0.97168 0.46181 0.0378 Uiso 1 4 calc R
H18 H 1.02794 0.85323 0.5324 0.0315 Uiso 1 4 calc R
H20 H 0.82444 0.9015 0.71829 0.0189 Uiso 1 4 calc R
H21A H 1.34548 0.94635 0.66521 0.0290 Uiso 1 4 calc R
H21B H 1.37635 0.94413 0.7353 0.0290 Uiso 1 4 calc R
H22A H 1.29873 1.10143 0.67318 0.0586 Uiso 1 4 calc R
H22B H 1.44628 1.08077 0.69182 0.0586 Uiso 1 4 calc R
H22C H 1.33845 1.09789 0.74202 0.0586 Uiso 1 4 calc R
H23A H 1.21859 1.05077 0.91878 0.0293 Uiso 1 4 calc R
H23B H 1.11258 1.04948 0.86652 0.0293 Uiso 1 4 calc R
H23C H 1.24731 0.99709 0.85871 0.0293 Uiso 1 4 calc R
H24A H 1.18335 0.77733 0.96605 0.0331 Uiso 1 4 calc R
H24B H 1.29286 0.85292 0.96953 0.0331 Uiso 1 4 calc R
H24C H 1.26902 0.80041 0.90856 0.0331 Uiso 1 4 calc R
H26A H 0.93071 1.06463 0.9527 0.0352 Uiso 1 4 calc R
H26B H 0.83938 1.03071 1.0058 0.0352 Uiso 1 4 calc R
H26C H 0.82743 0.98679 0.94117 0.0352 Uiso 1 4 calc R
H27A H 1.02798 0.9972 1.07278 0.0554 Uiso 1 4 calc R
H27B H 1.12505 1.03595 1.02342 0.0554 Uiso 1 4 calc R
H27C H 1.14785 0.93839 1.04978 0.0554 Uiso 1 4 calc R
H28A H 0.98761 0.8138 1.02492 0.0486 Uiso 1 4 calc R
H28B H 0.86888 0.83118 0.98019 0.0486 Uiso 1 4 calc R
H28C H 0.86663 0.87353 1.04552 0.0486 Uiso 1 4 calc R
H30 H 0.68226 0.76241 0.72137 0.0237 Uiso 1 4 calc R
H31 H 0.45575 0.7685 0.7026 0.0283 Uiso 1 4 calc R
H33 H 0.52685 0.78638 0.52378 0.0322 Uiso 1 4 calc R
H34 H 0.75343 0.78137 0.54173 0.0283 Uiso 1 4 calc R
H35A H 0.29661 0.82657 0.57279 0.0383 Uiso 1 4 calc R
H35B H 0.27104 0.78179 0.63633 0.0383 Uiso 1 4 calc R
H35C H 0.29433 0.72065 0.57903 0.0383 Uiso 1 4 calc R

loop_
_atom_site_aniso_label
_atom_site_aniso_U_11
_atom_site_aniso_U_22
_atom_site_aniso_U_33
_atom_site_aniso_U_12
_atom_site_aniso_U_13
_atom_site_aniso_U_23
S1 0.0235(3) 0.0157(2) 0.0174(3) 0.0012(2) -0.0002(2) -0.0018(2)
Si1 0.0186(3) 0.0177(3) 0.0190(3) -0.0026(3) -0.0027(3) 0.0008(2)
O1 0.0185(8) 0.0297(9) 0.0322(9) 0.0038(7) 0.0017(8) 0.0108(8)
O2 0.0166(8) 0.0256(8) 0.0255(9) -0.0007(7) 0.0022(7) 0.0071(7)
O3 0.0214(8) 0.0212(8) 0.0159(8) -0.0031(7) -0.0030(7) 0.0022(6)
O4 0.0296(9) 0.0178(8) 0.0216(8) 0.0021(7) -0.0041(7) 0.0016(6)
O5 0.0312(9) 0.0228(8) 0.0253(9) 0.0029(7) 0.0044(8) -0.0077(7)
N1 0.0222(10) 0.0172(9) 0.0137(9) 0.0001(7) 0.0003(8) -0.0009(7)
C1 0.0199(11) 0.0162(11) 0.0148(10) 0.0004(9) -0.0013(9) -0.0026(8)
C2 0.0174(11) 0.0143(11) 0.0174(11) 0.0013(9) -0.0022(9) -0.0014(8)
C3 0.0184(11) 0.0122(10) 0.0171(11) -0.0000(9) -0.0031(9) -0.0010(8)
C4 0.0206(12) 0.0231(12) 0.0101(10) -0.0018(9) -0.0011(9) -0.0042(8)
C5 0.0237(13) 0.0256(12) 0.0156(11) -0.0044(10) 0.0004(10) -0.0030(9)
C6 0.0259(13) 0.0363(13) 0.0174(11) -0.0095(11) 0.0041(11) -0.0012(10)
C7 0.0162(12) 0.0557(17) 0.0171(12) -0.0009(12) 0.0022(11) 0.0013(11)
C8 0.0231(12) 0.0398(14) 0.0165(11) 0.0081(12) 0.0004(11) -0.0031(10)
C9 0.0221(12) 0.0295(13) 0.0107(10) 0.0032(10) -0.0001(10) -0.0048(9)
C10 0.0289(13) 0.0212(12) 0.0226(12) 0.0052(10) 0.0012(11) -0.0077(9)
C11 0.0270(13) 0.0188(11) 0.0307(14) 0.0064(10) 0.0019(11) -0.0036(10)
C12 0.0216(12) 0.0226(12) 0.0237(12) 0.0050(10) -0.0028(10) 0.0039(10)
C13 0.0175(11) 0.0185(11) 0.0204(11) 0.0004(10) -0.0018(10) 0.0022(8)
C14 0.0135(11) 0.0245(11) 0.0226(11) -0.0006(9) -0.0020(10) 0.0040(9)
C15 0.0231(12) 0.0264(12) 0.0323(13) 0.0012(10) 0.0015(11) 0.0101(11)
C16 0.0251(14) 0.0425(17) 0.0312(14) 0.0013(12) 0.0035(12) 0.0190(12)
C17 0.0249(14) 0.0506(17) 0.0192(12) -0.0012(13) 0.0033(11) 0.0097(11)
C18 0.0231(12) 0.0332(13) 0.0225(12) -0.0029(11) 0.0013(11) 0.0011(11)
C19 0.0155(11) 0.0222(12) 0.0188(11) -0.0022(9) -0.0010(10) 0.0041(9)
C20 0.0174(11) 0.0153(10) 0.0146(10) 0.0007(9) -0.0004(9) -0.0018(8)
C21 0.0175(12) 0.0273(12) 0.0277(13) -0.0017(10) 0.0046(11) 0.0038(10)
C22 0.0332(16) 0.0320(16) 0.081(2) -0.0074(12) 0.0076(17) -0.0091(15)
C23 0.0224(13) 0.0205(11) 0.0304(13) -0.0026(10) -0.0009(11) 0.0005(10)
C24 0.0256(13) 0.0232(12) 0.0339(14) -0.0031(10) -0.0078(12) 0.0044(11)
C25 0.0312(14) 0.0283(13) 0.0174(11) -0.0030(11) -0.0020(11) -0.0035(10)
C26 0.0317(14) 0.0319(13) 0.0245(13) 0.0010(12) 0.0006(12) -0.0071(10)
C27 0.0478(19) 0.063(2) 0.0275(14) 0.0073(17) -0.0116(14) -0.0188(14)
C28 0.0554(19) 0.0394(15) 0.0267(14) 0.0014(15) 0.0165(14) 0.0072(11)
C29 0.0255(12) 0.0126(10) 0.0199(11) -0.0018(10) -0.0023(10) -0.0016(9)
C30 0.0272(12) 0.0165(10) 0.0157(11) -0.0044(9) -0.0025(10) 0.0021(9)
C31 0.0287(13) 0.0185(11) 0.0237(12) -0.0072(10) 0.0011(11) 0.0023(10)
C32 0.0290(13) 0.0144(11) 0.0303(13) -0.0057(10) -0.0061(11) 0.0015(10)
C33 0.0383(15) 0.0226(12) 0.0196(11) -0.0037(11) -0.0109(11) -0.0003(9)
C34 0.0327(13) 0.0219(11) 0.0162(11) -0.0022(10) -0.0006(11) -0.0029(10)
C35 0.0287(14) 0.0282(13) 0.0390(15) -0.0073(12) -0.0106(13) 0.0063(11)

loop_
_atom_type_symbol
_atom_type_description
_atom_type_scat_dispersion_real
_atom_type_scat_dispersion_imag
_atom_type_scat_source
C C 0.0181 0.0091
;
International Tables for Crystallography
(Vol. C, Tables 4.2.6.8 and 6.1.1.4)
;
H H 0.0000 0.0000
;
International Tables for Crystallography
(Vol. C, Table 6.1.1.4)
;
N N 0.0311 0.0180
;
International Tables for Crystallography
(Vol. C, Tables 4.2.6.8 and 6.1.1.4)
;
O O 0.0492 0.0322
;
International Tables for Crystallography
(Vol. C, Tables 4.2.6.8 and 6.1.1.4)
;
S S 0.3331 0.5567
;
International Tables for Crystallography
(Vol. C, Tables 4.2.6.8 and 6.1.1.4)
;
Si Si 0.2541 0.3302
;
International Tables for Crystallography
(Vol. C, Tables 4.2.6.8 and 6.1.1.4)
;

loop_
_geom_angle_atom_site_label_1
_geom_angle_atom_site_label_2
_geom_angle_atom_site_label_3
_geom_angle
_geom_angle_publ_flag
O4 S1 O5 120.33(10) yes
O4 S1 N1 105.95(9) yes
O4 S1 C29 107.67(10) yes
O5 S1 N1 106.60(10) yes
O5 S1 C29 108.38(10) yes
N1 S1 C29 107.26(10) yes
O3 Si1 C23 110.09(10) yes
O3 Si1 C24 103.36(10) yes
O3 Si1 C25 109.35(10) yes
C23 Si1 C24 112.88(11) yes
C23 Si1 C25 110.78(11) yes
C24 Si1 C25 110.11(12) yes
C1 O2 C21 118.13(17) yes
Si1 O3 C3 133.91(14) yes
S1 N1 C19 121.39(15) yes
S1 N1 C20 116.33(14) yes
C19 N1 C20 108.72(16) yes
O1 C1 O2 123.4(2) yes
O1 C1 C2 127.0(2) yes
O2 C1 C2 109.58(18) yes
C1 C2 C3 121.65(19) yes
C1 C2 C20 117.89(18) yes
C3 C2 C20 120.5(2) yes
O3 C3 C2 123.7(2) yes
O3 C3 C4 112.98(17) yes
C2 C3 C4 123.24(19) yes
C3 C4 C5 117.7(2) yes
C3 C4 C9 122.0(2) yes
C5 C4 C9 120.3(2) yes
C4 C5 C6 120.7(2) yes
C5 C6 C7 119.4(2) yes
C6 C7 C8 120.0(2) yes
C7 C8 C9 121.8(2) yes
C4 C9 C8 117.7(2) yes
C4 C9 C10 122.5(2) yes
C8 C9 C10 119.7(2) yes
C9 C10 C11 115.4(2) yes
C10 C11 C12 115.2(2) yes
C11 C12 C13 114.9(2) yes
C12 C13 C14 112.21(19) yes
C12 C13 C20 113.02(18) yes
C14 C13 C20 103.30(17) yes
C13 C14 C15 128.0(2) yes
C13 C14 C19 112.2(2) yes
C15 C14 C19 119.8(2) yes
C14 C15 C16 119.1(2) yes
C15 C16 C17 120.4(2) yes
C16 C17 C18 121.5(2) yes
C17 C18 C19 117.3(2) yes
N1 C19 C14 109.98(19) yes
N1 C19 C18 128.2(2) yes
C14 C19 C18 121.8(2) yes
N1 C20 C2 109.86(17) yes
N1 C20 C13 105.47(16) yes
C2 C20 C13 118.75(18) yes
O2 C21 C22 107.9(2) yes
Si1 C25 C26 111.70(16) yes
Si1 C25 C27 108.40(19) yes
Si1 C25 C28 109.99(18) yes
C26 C25 C27 108.6(2) yes
C26 C25 C28 108.8(2) yes
C27 C25 C28 109.2(2) yes
S1 C29 C30 119.35(17) yes
S1 C29 C34 119.93(18) yes
C30 C29 C34 120.7(2) yes
C29 C30 C31 119.3(2) yes
C30 C31 C32 121.1(2) yes
C31 C32 C33 118.4(2) yes
C31 C32 C35 120.9(2) yes
C33 C32 C35 120.6(2) yes
C32 C33 C34 121.3(2) yes
C29 C34 C33 119.1(2) yes
C4 C5 H5 119.640 no
C6 C5 H5 119.647 no
C5 C6 H6 120.296 no
C7 C6 H6 120.298 no
C6 C7 H7 120.006 no
C8 C7 H7 120.017 no
C7 C8 H8 119.092 no
C9 C8 H8 119.102 no
C9 C10 H10A 108.425 no
C9 C10 H10B 108.433 no
C11 C10 H10A 108.428 no
C11 C10 H10B 108.422 no
H10A C10 H10B 107.477 no
C10 C11 H11A 108.469 no
C10 C11 H11B 108.461 no
C12 C11 H11A 108.475 no
C12 C11 H11B 108.473 no
H11A C11 H11B 107.504 no
C11 C12 H12A 108.547 no
C11 C12 H12B 108.551 no
C13 C12 H12A 108.540 no
C13 C12 H12B 108.540 no
H12A C12 H12B 107.527 no
C12 C13 H13 109.373 no
C14 C13 H13 109.372 no
C20 C13 H13 109.386 no
C14 C15 H15 120.432 no
C16 C15 H15 120.426 no
C15 C16 H16 119.794 no
C17 C16 H16 119.786 no
C16 C17 H17 119.253 no
C18 C17 H17 119.240 no
C17 C18 H18 121.356 no
C19 C18 H18 121.359 no
N1 C20 H20 107.413 no
C2 C20 H20 107.422 no
C13 C20 H20 107.423 no
O2 C21 H21A 110.135 no
O2 C21 H21B 110.133 no
C22 C21 H21A 110.132 no
C22 C21 H21B 110.128 no
H21A C21 H21B 108.452 no
C21 C22 H22A 109.468 no
C21 C22 H22B 109.477 no
C21 C22 H22C 109.466 no
H22A C22 H22B 109.477 no
H22A C22 H22C 109.468 no
H22B C22 H22C 109.471 no
Si1 C23 H23A 109.472 no
Si1 C23 H23B 109.472 no
Si1 C23 H23C 109.473 no
H23A C23 H23B 109.465 no
H23A C23 H23C 109.472 no
H23B C23 H23C 109.473 no
Si1 C24 H24A 109.471 no
Si1 C24 H24B 109.474 no
Si1 C24 H24C 109.479 no
H24A C24 H24B 109.467 no
H24A C24 H24C 109.470 no
H24B C24 H24C 109.467 no
C25 C26 H26A 109.468 no
C25 C26 H26B 109.479 no
C25 C26 H26C 109.459 no
H26A C26 H26B 109.486 no
H26A C26 H26C 109.464 no
H26B C26 H26C 109.471 no
C25 C27 H27A 109.471 no
C25 C27 H27B 109.472 no
C25 C27 H27C 109.474 no
H27A C27 H27B 109.464 no
H27A C27 H27C 109.484 no
H27B C27 H27C 109.463 no
C25 C28 H28A 109.468 no
C25 C28 H28B 109.473 no
C25 C28 H28C 109.471 no
H28A C28 H28B 109.466 no
H28A C28 H28C 109.473 no
H28B C28 H28C 109.477 no
C29 C30 H30 120.354 no
C31 C30 H30 120.339 no
C30 C31 H31 119.451 no
C32 C31 H31 119.452 no
C32 C33 H33 119.341 no
C34 C33 H33 119.348 no
C29 C34 H34 120.455 no
C33 C34 H34 120.443 no
C32 C35 H35A 109.473 no
C32 C35 H35B 109.482 no
C32 C35 H35C 109.468 no
H35A C35 H35B 109.471 no
H35A C35 H35C 109.461 no
H35B C35 H35C 109.472 no

loop_
_geom_bond_atom_site_label_1
_geom_bond_atom_site_label_2
_geom_bond_distance
_geom_bond_publ_flag
S1 O4 1.4326(16) yes
S1 O5 1.4320(17) yes
S1 N1 1.6533(18) yes
S1 C29 1.770(2) yes
Si1 O3 1.6695(16) yes
Si1 C23 1.866(2) yes
Si1 C24 1.854(3) yes
Si1 C25 1.890(2) yes
O1 C1 1.204(3) yes
O2 C1 1.350(3) yes
O2 C21 1.449(3) yes
O3 C3 1.359(2) yes
N1 C19 1.438(3) yes
N1 C20 1.516(3) yes
C1 C2 1.479(3) yes
C2 C3 1.346(3) yes
C2 C20 1.514(3) yes
C3 C4 1.493(3) yes
C4 C5 1.394(3) yes
C4 C9 1.404(3) yes
C5 C6 1.381(4) yes
C6 C7 1.389(4) yes
C7 C8 1.381(4) yes
C8 C9 1.394(3) yes
C9 C10 1.516(3) yes
C10 C11 1.534(3) yes
C11 C12 1.523(3) yes
C12 C13 1.538(3) yes
C13 C14 1.505(3) yes
C13 C20 1.563(3) yes
C14 C15 1.392(3) yes
C14 C19 1.390(3) yes
C15 C16 1.387(4) yes
C16 C17 1.380(4) yes
C17 C18 1.399(4) yes
C18 C19 1.389(3) yes
C21 C22 1.482(4) yes
C25 C26 1.531(4) yes
C25 C27 1.544(4) yes
C25 C28 1.533(4) yes
C29 C30 1.388(3) yes
C29 C34 1.392(3) yes
C30 C31 1.387(3) yes
C31 C32 1.393(3) yes
C32 C33 1.395(4) yes
C32 C35 1.512(4) yes
C33 C34 1.384(4) yes
C5 H5 0.930 no
C6 H6 0.930 no
C7 H7 0.930 no
C8 H8 0.930 no
C10 H10A 0.970 no
C10 H10B 0.970 no
C11 H11A 0.970 no
C11 H11B 0.970 no
C12 H12A 0.970 no
C12 H12B 0.970 no
C13 H13 0.980 no
C15 H15 0.930 no
C16 H16 0.930 no
C17 H17 0.930 no
C18 H18 0.930 no
C20 H20 0.980 no
C21 H21A 0.970 no
C21 H21B 0.970 no
C22 H22A 0.960 no
C22 H22B 0.960 no
C22 H22C 0.960 no
C23 H23A 0.960 no
C23 H23B 0.960 no
C23 H23C 0.960 no
C24 H24A 0.960 no
C24 H24B 0.960 no
C24 H24C 0.960 no
C26 H26A 0.960 no
C26 H26B 0.960 no
C26 H26C 0.960 no
C27 H27A 0.960 no
C27 H27B 0.960 no
C27 H27C 0.960 no
C28 H28A 0.960 no
C28 H28B 0.960 no
C28 H28C 0.960 no
C30 H30 0.930 no
C31 H31 0.930 no
C33 H33 0.930 no
C34 H34 0.930 no
C35 H35A 0.960 no
C35 H35B 0.960 no
C35 H35C 0.960 no

loop_
_geom_contact_atom_site_label_1
_geom_contact_atom_site_label_2
_geom_contact_distance
_geom_contact_publ_flag
_geom_contact_site_symmetry_2
S1 C2 3.377(2) no .
S1 C18 3.274(3) no .
Si1 O1 3.4389(19) no .
Si1 C2 3.593(2) no .
O1 O3 2.874(2) no .
O1 C3 2.984(3) no .
O1 C21 2.710(3) no .
O1 C23 3.420(3) no .
O2 N1 2.915(2) no .
O2 C3 3.500(3) no .
O2 C13 3.017(3) no .
O2 C14 3.326(3) no .
O2 C19 3.315(3) no .
O2 C20 2.767(3) no .
O3 C1 2.881(3) no .
O3 C5 2.958(3) no .
O3 C9 3.468(3) no .
O3 C26 3.432(3) no .
O3 C28 3.274(3) no .
O4 C1 3.535(3) no .
O4 C2 2.996(3) no .
O4 C3 3.424(3) no .
O4 C20 2.939(3) no .
O4 C30 2.932(3) no .
O5 C18 2.935(3) no .
O5 C19 2.996(3) no .
O5 C34 2.980(3) no .
N1 C1 2.904(3) no .
N1 C30 3.563(3) no .
N1 C34 3.539(3) no .
C1 C13 3.405(3) no .
C1 C22 3.513(4) no .
C1 C23 3.363(3) no .
C2 C5 3.504(3) no .
C2 C9 3.229(3) no .
C2 C10 3.335(3) no .
C2 C19 3.581(3) no .
C3 C10 3.013(3) no .
C3 C13 3.554(3) no .
C3 C23 3.409(3) no .
C4 C7 2.775(3) no .
C4 C20 2.933(3) no .
C5 C8 2.757(4) no .
C6 C9 2.810(3) no .
C8 C11 3.163(4) no .
C9 C12 3.131(3) no .
C9 C13 3.591(3) no .
C9 C20 3.250(3) no .
C10 C13 3.060(3) no .
C10 C20 3.325(3) no .
C11 C20 3.456(3) no .
C12 C15 3.188(3) no .
C12 C19 3.536(3) no .
C14 C17 2.764(3) no .
C15 C18 2.813(4) no .
C16 C19 2.758(4) no .
C19 C29 3.387(3) no .
C20 C29 3.320(3) no .
C20 C30 3.566(3) no .
C23 C26 3.455(4) no .
C23 C27 3.500(4) no .
C24 C27 3.432(4) no .
C24 C28 3.436(4) no .
C29 C32 2.786(3) no .
C30 C33 2.774(3) no .
C31 C34 2.778(3) no .
O1 C7 3.384(3) no 1_655
O1 C11 3.575(3) no 3_746
O5 C23 3.551(3) no 3_746
O5 C33 3.591(3) no 2_566
O5 C35 3.497(3) no 1_655
C7 O1 3.384(3) no 1_455
C11 O1 3.575(3) no 3_756
C23 O5 3.551(3) no 3_756
C24 C28 3.467(4) no 2_567
C28 C24 3.467(4) no 2_467
C33 O5 3.591(3) no 2_466
C35 O5 3.497(3) no 1_455
S1 H18 3.0779 no .
S1 H20 2.6844 no .
S1 H30 2.8244 no .
S1 H34 2.8419 no .
Si1 H26A 2.9282 no .
Si1 H26C 3.0107 no .
Si1 H27B 2.9192 no .
Si1 H27C 2.9008 no .
Si1 H28A 2.9381 no .
Si1 H28B 2.9317 no .
O1 H21A 3.1802 no .
O1 H21B 2.3242 no .
O1 H23C 2.7979 no .
O1 H24C 2.9322 no .
O2 H13 2.5871 no .
O2 H22A 2.5279 no .
O2 H22B 3.2032 no .
O2 H22C 2.5790 no .
O2 H23C 3.2265 no .
O3 H5 2.8027 no .
O3 H10A 3.3566 no .
O3 H23B 3.0116 no .
O3 H23C 3.1489 no .
O3 H24A 2.9925 no .
O3 H24B 3.5939 no .
O3 H24C 2.8571 no .
O3 H26C 3.0997 no .
O3 H28A 3.5047 no .
O3 H28B 2.8662 no .
O4 H5 3.5223 no .
O4 H20 2.8360 no .
O4 H30 2.5821 no .
O5 H18 2.3534 no .
O5 H34 2.6582 no .
N1 H12B 3.5428 no .
N1 H13 3.0453 no .
N1 H18 2.7828 no .
N1 H30 3.5780 no .
N1 H34 3.5365 no .
C1 H13 3.1474 no .
C1 H20 3.3350 no .
C1 H21A 2.9249 no .
C1 H21B 2.4561 no .
C1 H22C 3.5312 no .
C1 H23B 3.3038 no .
C1 H23C 2.8648 no .
C2 H10A 2.6889 no .
C2 H13 2.6563 no .
C2 H23B 3.3250 no .
C2 H23C 3.5283 no .
C3 H5 2.5994 no .
C3 H10A 2.5223 no .
C3 H13 3.5488 no .
C3 H20 2.5229 no .
C3 H23B 3.1528 no .
C3 H23C 3.5916 no .
C3 H26C 3.2971 no .
C4 H6 3.2514 no .
C4 H8 3.2363 no .
C4 H10A 2.5907 no .
C4 H10B 3.1354 no .
C4 H20 2.4645 no .
C4 H26C 2.8782 no .
C4 H28B 3.5074 no .
C4 H30 3.2213 no .
C5 H7 3.2316 no .
C5 H20 3.2397 no .
C5 H26C 3.5246 no .
C5 H28B 3.3106 no .
C5 H30 2.8337 no .
C6 H8 3.2322 no .
C6 H30 3.0866 no .
C7 H5 3.2306 no .
C8 H6 3.2385 no .
C8 H10A 3.2950 no .
C8 H10B 2.7418 no .
C8 H11A 2.9271 no .
C8 H12B 3.3088 no .
C8 H26C 3.3918 no .
C9 H5 3.2636 no .
C9 H7 3.2590 no .
C9 H11A 2.7951 no .
C9 H11B 3.3837 no .
C9 H12B 2.9156 no .
C9 H20 2.7453 no .
C9 H26C 2.7734 no .
C10 H8 2.6474 no .
C10 H12A 3.3875 no .
C10 H12B 2.8536 no .
C10 H13 2.9312 no .
C10 H20 3.1924 no .
C10 H23B 3.4212 no .
C10 H26A 3.3318 no .
C10 H26C 2.9989 no .
C11 H8 2.9772 no .
C11 H13 2.6108 no .
C11 H20 3.3492 no .
C12 H10A 2.7965 no .
C12 H10B 3.3880 no .
C12 H15 3.1059 no .
C12 H20 2.5149 no .
C13 H10A 2.7638 no .
C13 H11A 3.3877 no .
C13 H11B 2.8508 no .
C13 H15 2.8166 no .
C14 H12A 2.5281 no .
C14 H12B 2.9144 no .
C14 H16 3.2368 no .
C14 H18 3.2694 no .
C14 H20 2.9701 no .
C15 H12A 2.7490 no .
C15 H13 2.9037 no .
C15 H17 3.2345 no .
C16 H18 3.2658 no .
C17 H15 3.2403 no .
C18 H16 3.2591 no .
C18 H34 3.1718 no .
C19 H13 3.0125 no .
C19 H15 3.2481 no .
C19 H17 3.2232 no .
C19 H20 2.9493 no .
C19 H34 3.3938 no .
C20 H10A 2.9554 no .
C20 H12A 3.3388 no .
C20 H12B 2.5785 no .
C20 H30 3.3372 no .
C21 H23C 3.5073 no .
C23 H10A 3.4128 no .
C23 H24B 3.2050 no .
C23 H24C 3.3180 no .
C23 H26A 2.9789 no .
C23 H27B 3.0654 no .
C24 H23A 3.3741 no .
C24 H23C 3.1622 no .
C24 H27C 2.9725 no .
C24 H28A 2.9956 no .
C25 H23A 3.1625 no .
C25 H23B 3.3253 no .
C25 H24A 3.1282 no .
C25 H24B 3.3113 no .
C26 H10A 3.5188 no .
C26 H10B 3.1226 no .
C26 H23A 3.5549 no .
C26 H23B 3.2559 no .
C26 H27A 2.6704 no .
C26 H27B 2.6774 no .
C26 H27C 3.3299 no .
C26 H28A 3.3237 no .
C26 H28B 2.6908 no .
C26 H28C 2.6454 no .
C27 H23A 3.1330 no .
C27 H24A 3.5611 no .
C27 H24B 3.2261 no .
C27 H26A 2.7060 no .
C27 H26B 2.6367 no .
C27 H26C 3.3311 no .
C27 H28A 2.6729 no .
C27 H28B 3.3411 no .
C27 H28C 2.6956 no .
C28 H24A 3.0450 no .
C28 H26A 3.3241 no .
C28 H26B 2.6934 no .
C28 H26C 2.6415 no .
C28 H27A 2.6800 no .
C28 H27B 3.3392 no .
C28 H27C 2.6939 no .
C29 H20 2.8246 no .
C29 H31 3.2332 no .
C29 H33 3.2313 no .
C30 H20 2.7614 no .
C30 H34 3.2554 no .
C31 H33 3.2348 no .
C31 H35A 3.1803 no .
C31 H35B 2.5701 no .
C31 H35C 3.0813 no .
C32 H30 3.2585 no .
C32 H34 3.2610 no .
C33 H31 3.2358 no .
C33 H35A 2.7166 no .
C33 H35B 3.2982 no .
C33 H35C 2.8148 no .
C34 H30 3.2552 no .
C35 H31 2.6721 no .
C35 H33 2.6671 no .
H5 H6 2.3101 no .
H5 H28B 3.2194 no .
H5 H30 2.9835 no .
H6 H7 2.3233 no .
H6 H30 3.3642 no .
H7 H8 2.2984 no .
H8 H10A 3.5637 no .
H8 H10B 2.6937 no .
H8 H11A 2.4811 no .
H8 H12B 3.3835 no .
H10A H11A 2.8272 no .
H10A H11B 2.3262 no .
H10A H12B 3.2142 no .
H10A H13 2.4109 no .
H10A H20 3.0880 no .
H10A H23B 2.5629 no .
H10A H26A 3.1258 no .
H10A H26C 3.0464 no .
H10B H11A 2.3265 no .
H10B H11B 2.3277 no .
H10B H23B 3.4768 no .
H10B H26A 2.7727 no .
H10B H26C 2.6286 no .
H11A H12A 2.3646 no .
H11A H12B 2.2767 no .
H11A H13 3.5414 no .
H11B H12A 2.2761 no .
H11B H12B 2.8132 no .
H11B H13 2.5992 no .
H12A H13 2.5456 no .
H12A H15 2.5048 no .
H12A H20 3.3316 no .
H12B H13 2.8125 no .
H12B H20 2.1586 no .
H13 H15 2.9364 no .
H13 H20 2.7705 no .
H13 H22A 3.4569 no .
H15 H16 2.3201 no .
H16 H17 2.2962 no .
H17 H18 2.3378 no .
H18 H34 2.9610 no .
H20 H30 2.4997 no .
H21A H22A 2.3405 no .
H21A H22B 2.3011 no .
H21A H22C 2.8024 no .
H21B H22A 2.8026 no .
H21B H22B 2.3381 no .
H21B H22C 2.3032 no .
H21B H23C 3.1093 no .
H22C H23C 3.1053 no .
H23A H24B 3.2111 no .
H23A H26A 2.9935 no .
H23A H27B 2.4970 no .
H23A H27C 3.4004 no .
H23B H26A 2.6430 no .
H23B H26C 3.4290 no .
H23B H27B 3.4614 no .
H23C H24B 3.2674 no .
H23C H24C 3.1077 no .
H24A H27C 3.0267 no .
H24A H28A 2.4153 no .
H24A H28B 3.2719 no .
H24B H27B 3.3953 no .
H24B H27C 2.6132 no .
H24B H28A 3.3497 no .
H26A H27A 2.9880 no .
H26A H27B 2.5323 no .
H26A H27C 3.5758 no .
H26A H28B 3.5490 no .
H26A H28C 3.5390 no .
H26B H27A 2.4508 no .
H26B H27B 2.8966 no .
H26B H27C 3.5200 no .
H26B H28A 3.5523 no .
H26B H28B 3.0096 no .
H26B H28C 2.4916 no .
H26C H27A 3.5317 no .
H26C H27B 3.5693 no .
H26C H28A 3.5341 no .
H26C H28B 2.4846 no .
H26C H28C 2.8667 no .
H27A H28A 2.9298 no .
H27A H28B 3.5633 no .
H27A H28C 2.5121 no .
H27B H28A 3.5541 no .
H27B H28C 3.5648 no .
H27C H28A 2.5027 no .
H27C H28B 3.5632 no .
H27C H28C 2.9837 no .
H30 H31 2.3142 no .
H31 H35A 3.3840 no .
H31 H35B 2.3682 no .
H31 H35C 3.2440 no .
H33 H34 2.3112 no .
H33 H35A 2.6198 no .
H33 H35B 3.5699 no .
H33 H35C 2.8059 no .
S1 H23B 3.2105 no 3_746
O1 H7 2.6499 no 1_655
O1 H11B 2.7558 no 3_746
O1 H31 3.1340 no 1_655
O1 H35B 3.3638 no 1_655
O2 H35B 3.3323 no 1_655
O3 H15 3.2551 no 3_746
O4 H10A 3.1703 no 3_746
O4 H11B 2.9732 no 3_746
O4 H13 3.1963 no 3_746
O4 H22C 3.4769 no 3_746
O4 H23B 3.0648 no 3_746
O5 H10A 3.5855 no 3_746
O5 H10B 3.3547 no 3_746
O5 H23A 3.2980 no 3_746
O5 H23B 2.9186 no 3_746
O5 H26A 2.7987 no 3_746
O5 H33 2.6790 no 2_566
O5 H35A 3.5480 no 1_655
O5 H35B 3.1790 no 1_655
O5 H35C 3.2040 no 1_655
N1 H35B 3.3654 no 1_655
C1 H7 3.5411 no 1_655
C1 H11B 3.4324 no 3_746
C1 H35B 3.3985 no 1_655
C5 H22A 3.0830 no 3_746
C6 H16 3.3160 no 4_675
C6 H22A 3.2505 no 3_746
C6 H22B 3.4862 no 3_746
C6 H24C 3.4971 no 1_455
C6 H28A 3.3984 no 2_467
C7 H16 3.1800 no 4_675
C7 H17 3.3249 no 4_675
C7 H21B 2.9809 no 1_455
C7 H23C 3.2232 no 1_455
C7 H24B 3.5867 no 1_455
C7 H24C 3.1483 no 1_455
C8 H17 3.1582 no 4_675
C8 H21B 3.0477 no 1_455
C8 H23C 3.4832 no 1_455
C10 H35B 3.4832 no 3_656
C10 H35C 3.4199 no 3_656
C11 H22B 3.3895 no 1_455
C11 H31 3.1660 no 3_656
C11 H35B 3.3867 no 3_656
C12 H22B 3.2021 no 1_455
C15 H24A 3.1997 no 3_756
C15 H28C 3.2305 no 4_674
C16 H24A 3.4346 no 3_756
C16 H24B 2.8500 no 4_774
C16 H26B 3.4701 no 4_674
C16 H26C 3.5626 no 4_674
C16 H28C 3.5361 no 4_674
C17 H23A 3.3875 no 4_774
C17 H24B 3.2520 no 4_774
C17 H26B 3.4419 no 4_674
C18 H33 3.2880 no 2_566
C18 H35A 3.2527 no 1_655
C21 H8 3.5922 no 1_655
C21 H27A 3.2769 no 4_774
C21 H31 3.3034 no 1_655
C21 H35B 3.2432 no 1_655
C22 H5 3.2244 no 3_756
C22 H6 3.1512 no 3_756
C22 H8 3.4652 no 1_655
C22 H11A 3.3870 no 1_655
C22 H12B 3.5595 no 1_655
C22 H27A 3.2567 no 4_774
C22 H27C 3.3681 no 4_774
C22 H30 3.2867 no 3_756
C23 H7 3.2597 no 1_655
C23 H17 3.4160 no 4_775
C24 H7 3.0222 no 1_655
C24 H15 3.1065 no 3_746
C24 H16 3.3311 no 4_775
C24 H28A 3.3936 no 2_567
C24 H28B 3.1814 no 2_567
C24 H28C 3.2551 no 2_567
C26 H33 3.3020 no 4_675
C27 H21A 3.0754 no 4_775
C27 H22A 3.4331 no 4_775
C27 H22B 3.5179 no 4_775
C27 H33 3.5960 no 4_675
C27 H35A 3.1650 no 4_675
C28 H6 3.4631 no 2_567
C28 H24A 3.1525 no 2_467
C28 H24B 3.3850 no 2_467
C28 H24C 3.2931 no 2_467
C29 H23A 3.4554 no 3_746
C29 H23B 3.5742 no 3_746
C30 H22C 3.0053 no 3_746
C31 H11A 3.0499 no 3_646
C31 H21A 3.1072 no 1_455
C31 H21B 3.2498 no 1_455
C31 H22C 3.5140 no 3_746
C32 H21A 3.0277 no 1_455
C32 H27A 3.4414 no 4_674
C32 H27B 3.4957 no 4_674
C33 H18 2.9092 no 2_466
C33 H26A 3.3350 no 4_674
C33 H26B 3.2197 no 4_674
C33 H27A 3.3859 no 4_674
C33 H27B 3.3799 no 4_674
C34 H18 3.4637 no 2_466
C34 H23A 3.4686 no 3_746
C34 H26B 3.2101 no 4_674
C34 H35C 3.5154 no 2_566
C35 H10B 3.0051 no 3_646
C35 H18 3.4555 no 1_455
C35 H21A 2.9147 no 1_455
C35 H27B 3.2740 no 4_674
C35 H34 3.2720 no 2_466
H5 C22 3.2244 no 3_746
H5 H22A 2.4477 no 3_746
H5 H22B 3.5469 no 3_746
H5 H22C 3.2883 no 3_746
H6 C22 3.1512 no 3_746
H6 C28 3.4631 no 2_467
H6 H16 3.4438 no 4_675
H6 H22A 2.7877 no 3_746
H6 H22B 2.7871 no 3_746
H6 H22C 3.4072 no 3_746
H6 H24C 3.1043 no 1_455
H6 H27C 3.5454 no 2_467
H6 H28A 2.7479 no 2_467
H6 H28C 3.3208 no 2_467
H7 O1 2.6499 no 1_455
H7 C1 3.5411 no 1_455
H7 C23 3.2597 no 1_455
H7 C24 3.0222 no 1_455
H7 H16 3.2404 no 4_675
H7 H17 3.2607 no 4_675
H7 H21B 2.7472 no 1_455
H7 H23A 3.5659 no 1_455
H7 H23C 2.4771 no 1_455
H7 H24B 2.9870 no 1_455
H7 H24C 2.4026 no 1_455
H8 C21 3.5922 no 1_455
H8 C22 3.4652 no 1_455
H8 H17 2.9363 no 4_675
H8 H21B 2.8853 no 1_455
H8 H22B 3.3307 no 1_455
H8 H22C 3.0333 no 1_455
H8 H23C 2.9934 no 1_455
H10A O4 3.1703 no 3_756
H10A O5 3.5855 no 3_756
H10B O5 3.3547 no 3_756
H10B C35 3.0051 no 3_656
H10B H35B 2.7620 no 3_656
H10B H35C 2.4764 no 3_656
H11A C22 3.3870 no 1_455
H11A C31 3.0499 no 3_656
H11A H22B 2.7028 no 1_455
H11A H22C 3.2242 no 1_455
H11A H31 2.4435 no 3_656
H11A H35B 3.2413 no 3_656
H11B O1 2.7558 no 3_756
H11B O4 2.9732 no 3_756
H11B C1 3.4324 no 3_756
H11B H31 3.0383 no 3_656
H11B H35B 2.9368 no 3_656
H12A H22B 3.0733 no 1_455
H12A H24C 3.2992 no 3_756
H12A H28C 2.8929 no 4_674
H12B C22 3.5595 no 1_455
H12B H21B 3.5131 no 1_455
H12B H22B 2.7141 no 1_455
H12B H27A 3.5565 no 4_674
H13 O4 3.1963 no 3_756
H15 O3 3.2551 no 3_756
H15 C24 3.1065 no 3_756
H15 H24A 2.5225 no 3_756
H15 H24C 2.9531 no 3_756
H15 H28C 3.1059 no 4_674
H16 C6 3.3160 no 4_674
H16 C7 3.1800 no 4_674
H16 C24 3.3311 no 4_774
H16 H6 3.4438 no 4_674
H16 H7 3.2404 no 4_674
H16 H24A 2.9765 no 3_756
H16 H24B 2.4731 no 4_774
H16 H24C 3.4172 no 4_774
H16 H26C 3.5262 no 4_674
H16 H28A 2.9576 no 3_756
H16 H28B 3.4938 no 4_674
H16 H28C 3.5872 no 4_674
H17 C7 3.3249 no 4_674
H17 C8 3.1582 no 4_674
H17 C23 3.4160 no 4_774
H17 H7 3.2607 no 4_674
H17 H8 2.9363 no 4_674
H17 H23A 2.7831 no 4_774
H17 H23C 3.2689 no 4_774
H17 H24B 3.1839 no 4_774
H18 C33 2.9092 no 2_566
H18 C34 3.4637 no 2_566
H18 C35 3.4555 no 1_655
H18 H33 2.4010 no 2_566
H18 H34 3.4249 no 2_566
H18 H35A 2.8685 no 1_655
H18 H35B 3.5078 no 1_655
H18 H35C 3.4689 no 1_655
H18 H35C 3.5648 no 2_566
H21A C27 3.0754 no 4_774
H21A C31 3.1072 no 1_655
H21A C32 3.0277 no 1_655
H21A C35 2.9147 no 1_655
H21A H27A 2.5391 no 4_774
H21A H27B 3.1456 no 4_774
H21A H27C 3.0572 no 4_774
H21A H31 2.9628 no 1_655
H21A H35A 2.7380 no 1_655
H21A H35B 2.6169 no 1_655
H21B C7 2.9809 no 1_655
H21B C8 3.0477 no 1_655
H21B C31 3.2498 no 1_655
H21B H7 2.7472 no 1_655
H21B H8 2.8853 no 1_655
H21B H12B 3.5131 no 1_655
H21B H31 2.8031 no 1_655
H21B H35B 3.4046 no 1_655
H22A C5 3.0830 no 3_756
H22A C6 3.2505 no 3_756
H22A C27 3.4331 no 4_774
H22A H5 2.4477 no 3_756
H22A H6 2.7877 no 3_756
H22A H27A 3.1666 no 4_774
H22A H27C 2.8301 no 4_774
H22A H30 3.3249 no 3_756
H22B C6 3.4862 no 3_756
H22B C11 3.3895 no 1_655
H22B C12 3.2021 no 1_655
H22B C27 3.5179 no 4_774
H22B H5 3.5469 no 3_756
H22B H6 2.7871 no 3_756
H22B H8 3.3307 no 1_655
H22B H11A 2.7028 no 1_655
H22B H12A 3.0733 no 1_655
H22B H12B 2.7141 no 1_655
H22B H27A 2.8728 no 4_774
H22B H27C 3.2783 no 4_774
H22B H30 3.5338 no 3_756
H22C O4 3.4769 no 3_756
H22C C30 3.0053 no 3_756
H22C C31 3.5140 no 3_756
H22C H5 3.2883 no 3_756
H22C H6 3.4072 no 3_756
H22C H8 3.0333 no 1_655
H22C H11A 3.2242 no 1_655
H22C H30 2.5641 no 3_756
H22C H31 3.4763 no 3_756
H23A O5 3.2980 no 3_756
H23A C17 3.3875 no 4_775
H23A C29 3.4554 no 3_756
H23A C34 3.4686 no 3_756
H23A H7 3.5659 no 1_655
H23A H17 2.7831 no 4_775
H23A H34 3.5200 no 3_756
H23B S1 3.2105 no 3_756
H23B O4 3.0648 no 3_756
H23B O5 2.9186 no 3_756
H23B C29 3.5742 no 3_756
H23C C7 3.2232 no 1_655
H23C C8 3.4832 no 1_655
H23C H7 2.4771 no 1_655
H23C H8 2.9934 no 1_655
H23C H17 3.2689 no 4_775
H24A C15 3.1997 no 3_746
H24A C16 3.4346 no 3_746
H24A C28 3.1525 no 2_567
H24A H15 2.5225 no 3_746
H24A H16 2.9765 no 3_746
H24A H28A 3.3444 no 2_567
H24A H28B 2.7262 no 2_567
H24A H28C 2.8983 no 2_567
H24B C7 3.5867 no 1_655
H24B C16 2.8500 no 4_775
H24B C17 3.2520 no 4_775
H24B C28 3.3850 no 2_567
H24B H7 2.9870 no 1_655
H24B H16 2.4731 no 4_775
H24B H17 3.1839 no 4_775
H24B H28A 3.1436 no 2_567
H24B H28B 3.0287 no 2_567
H24B H28C 3.4355 no 2_567
H24C C6 3.4971 no 1_655
H24C C7 3.1483 no 1_655
H24C C28 3.2931 no 2_567
H24C H6 3.1043 no 1_655
H24C H7 2.4026 no 1_655
H24C H12A 3.2992 no 3_746
H24C H15 2.9531 no 3_746
H24C H16 3.4172 no 4_775
H24C H28A 3.1304 no 2_567
H24C H28B 3.2810 no 2_567
H24C H28C 2.9254 no 2_567
H26A O5 2.7987 no 3_756
H26A C33 3.3350 no 4_675
H26A H33 2.7301 no 4_675
H26A H34 3.5235 no 4_675
H26A H35C 3.2996 no 3_656
H26B C16 3.4701 no 4_675
H26B C17 3.4419 no 4_675
H26B C33 3.2197 no 4_675
H26B C34 3.2101 no 4_675
H26B H33 3.0385 no 4_675
H26B H34 3.0280 no 4_675
H26C C16 3.5626 no 4_675
H26C H16 3.5262 no 4_675
H27A C21 3.2769 no 4_775
H27A C22 3.2567 no 4_775
H27A C32 3.4414 no 4_675
H27A C33 3.3859 no 4_675
H27A H12B 3.5565 no 4_675
H27A H21A 2.5391 no 4_775
H27A H22A 3.1666 no 4_775
H27A H22B 2.8728 no 4_775
H27A H33 3.4125 no 4_675
H27A H35A 3.1391 no 4_675
H27B C32 3.4957 no 4_675
H27B C33 3.3799 no 4_675
H27B C35 3.2740 no 4_675
H27B H21A 3.1456 no 4_775
H27B H33 3.0312 no 4_675
H27B H35A 2.4305 no 4_675
H27C C22 3.3681 no 4_775
H27C H6 3.5454 no 2_567
H27C H21A 3.0572 no 4_775
H27C H22A 2.8301 no 4_775
H27C H22B 3.2783 no 4_775
H27C H35A 3.5459 no 4_675
H28A C6 3.3984 no 2_567
H28A C24 3.3936 no 2_467
H28A H6 2.7479 no 2_567
H28A H16 2.9576 no 3_746
H28A H24A 3.3444 no 2_467
H28A H24B 3.1436 no 2_467
H28A H24C 3.1304 no 2_467
H28B C24 3.1814 no 2_467
H28B H16 3.4938 no 4_675
H28B H24A 2.7262 no 2_467
H28B H24B 3.0287 no 2_467
H28B H24C 3.2810 no 2_467
H28C C15 3.2305 no 4_675
H28C C16 3.5361 no 4_675
H28C C24 3.2551 no 2_467
H28C H6 3.3208 no 2_567
H28C H12A 2.8929 no 4_675
H28C H15 3.1059 no 4_675
H28C H16 3.5872 no 4_675
H28C H24A 2.8983 no 2_467
H28C H24B 3.4355 no 2_467
H28C H24C 2.9254 no 2_467
H30 C22 3.2867 no 3_746
H30 H22A 3.3249 no 3_746
H30 H22B 3.5338 no 3_746
H30 H22C 2.5641 no 3_746
H31 O1 3.1340 no 1_455
H31 C11 3.1660 no 3_646
H31 C21 3.3034 no 1_455
H31 H11A 2.4435 no 3_646
H31 H11B 3.0383 no 3_646
H31 H21A 2.9628 no 1_455
H31 H21B 2.8031 no 1_455
H31 H22C 3.4763 no 3_746
H33 O5 2.6790 no 2_466
H33 C18 3.2880 no 2_466
H33 C26 3.3020 no 4_674
H33 C27 3.5960 no 4_674
H33 H18 2.4010 no 2_466
H33 H26A 2.7301 no 4_674
H33 H26B 3.0385 no 4_674
H33 H27A 3.4125 no 4_674
H33 H27B 3.0312 no 4_674
H33 H34 3.2588 no 2_466
H33 H35C 3.5143 no 2_566
H34 C35 3.2720 no 2_566
H34 H18 3.4249 no 2_466
H34 H23A 3.5200 no 3_746
H34 H26A 3.5235 no 4_674
H34 H26B 3.0280 no 4_674
H34 H33 3.2588 no 2_566
H34 H35A 3.0122 no 2_566
H34 H35C 2.6897 no 2_566
H35A O5 3.5480 no 1_455
H35A C18 3.2527 no 1_455
H35A C27 3.1650 no 4_674
H35A H18 2.8685 no 1_455
H35A H21A 2.7380 no 1_455
H35A H27A 3.1391 no 4_674
H35A H27B 2.4305 no 4_674
H35A H27C 3.5459 no 4_674
H35A H34 3.0122 no 2_466
H35B O1 3.3638 no 1_455
H35B O2 3.3323 no 1_455
H35B O5 3.1790 no 1_455
H35B N1 3.3654 no 1_455
H35B C1 3.3985 no 1_455
H35B C10 3.4832 no 3_646
H35B C11 3.3867 no 3_646
H35B C21 3.2432 no 1_455
H35B H10B 2.7620 no 3_646
H35B H11A 3.2413 no 3_646
H35B H11B 2.9368 no 3_646
H35B H18 3.5078 no 1_455
H35B H21A 2.6169 no 1_455
H35B H21B 3.4046 no 1_455
H35C O5 3.2040 no 1_455
H35C C10 3.4199 no 3_646
H35C C34 3.5154 no 2_466
H35C H10B 2.4764 no 3_646
H35C H18 3.4689 no 1_455
H35C H18 3.5648 no 2_466
H35C H26A 3.2996 no 3_646
H35C H33 3.5143 no 2_466
H35C H34 2.6897 no 2_466

loop_
_geom_torsion_atom_site_label_1
_geom_torsion_atom_site_label_2
_geom_torsion_atom_site_label_3
_geom_torsion_atom_site_label_4
_geom_torsion
_geom_torsion_publ_flag
O4 S1 N1 C19 175.82(13) no
O4 S1 N1 C20 -48.01(15) no
O4 S1 C29 C30 22.28(17) no
O4 S1 C29 C34 -158.69(13) no
O5 S1 N1 C19 46.53(16) no
O5 S1 N1 C20 -177.29(12) no
O5 S1 C29 C30 153.91(14) no
O5 S1 C29 C34 -27.06(17) no
N1 S1 C29 C30 -91.35(15) no
N1 S1 C29 C34 87.67(16) no
C29 S1 N1 C19 -69.39(16) no
C29 S1 N1 C20 66.78(14) no
C23 Si1 O3 C3 -29.25(18) no
C24 Si1 O3 C3 -150.07(15) no
O3 Si1 C25 C26 -66.61(16) no
O3 Si1 C25 C27 173.72(11) no
O3 Si1 C25 C28 54.35(16) no
C25 Si1 O3 C3 92.68(16) no
C23 Si1 C25 C26 54.91(18) no
C23 Si1 C25 C27 -64.76(16) no
C23 Si1 C25 C28 175.86(13) no
C24 Si1 C25 C26 -179.52(14) no
C24 Si1 C25 C27 60.81(16) no
C24 Si1 C25 C28 -58.57(17) no
C1 O2 C21 C22 -137.68(17) no
C21 O2 C1 O1 -1.3(3) no
C21 O2 C1 C2 178.08(15) no
Si1 O3 C3 C2 80.4(2) no
Si1 O3 C3 C4 -102.68(19) no
S1 N1 C19 C14 144.41(14) no
S1 N1 C19 C18 -37.6(3) no
S1 N1 C20 C2 83.75(17) no
S1 N1 C20 C13 -147.16(12) no
C19 N1 C20 C2 -134.87(16) no
C19 N1 C20 C13 -5.8(2) no
C20 N1 C19 C14 5.3(2) no
C20 N1 C19 C18 -176.71(19) no
O1 C1 C2 C3 35.2(3) no
O1 C1 C2 C20 -143.6(2) no
O2 C1 C2 C3 -144.14(18) no
O2 C1 C2 C20 37.1(2) no
C1 C2 C3 O3 -4.6(3) no
C1 C2 C3 C4 178.87(17) no
C1 C2 C20 N1 43.3(2) no
C1 C2 C20 C13 -78.1(2) no
C3 C2 C20 N1 -135.49(19) no
C3 C2 C20 C13 103.1(2) no
C20 C2 C3 O3 174.22(17) no
C20 C2 C3 C4 -2.4(3) no
O3 C3 C4 C5 -61.4(2) no
O3 C3 C4 C9 117.5(2) no
C2 C3 C4 C5 115.5(2) no
C2 C3 C4 C9 -65.6(3) no
C3 C4 C5 C6 -177.71(17) no
C3 C4 C9 C8 178.52(17) no
C3 C4 C9 C10 -5.9(3) no
C5 C4 C9 C8 -2.6(3) no
C5 C4 C9 C10 173.02(18) no
C9 C4 C5 C6 3.4(3) no
C4 C5 C6 C7 -1.3(3) no
C5 C6 C7 C8 -1.4(3) no
C6 C7 C8 C9 2.2(3) no
C7 C8 C9 C4 -0.1(3) no
C7 C8 C9 C10 -175.88(19) no
C4 C9 C10 C11 122.7(2) no
C8 C9 C10 C11 -61.8(3) no
C9 C10 C11 C12 -58.1(3) no
C10 C11 C12 C13 -50.1(3) no
C11 C12 C13 C14 -151.17(17) no
C11 C12 C13 C20 92.5(2) no
C12 C13 C14 C15 56.2(3) no
C12 C13 C14 C19 -123.07(18) no
C12 C13 C20 N1 125.54(18) no
C12 C13 C20 C2 -110.8(2) no
C14 C13 C20 N1 4.0(2) no
C14 C13 C20 C2 127.68(18) no
C20 C13 C14 C15 178.29(19) no
C20 C13 C14 C19 -1.0(2) no
C13 C14 C15 C16 -176.99(19) no
C13 C14 C19 N1 -2.6(3) no
C13 C14 C19 C18 179.25(18) no
C15 C14 C19 N1 177.97(19) no
C15 C14 C19 C18 -0.1(3) no
C19 C14 C15 C16 2.3(3) no
C14 C15 C16 C17 -2.5(4) no
C15 C16 C17 C18 0.6(4) no
C16 C17 C18 C19 1.5(4) no
C17 C18 C19 N1 -179.5(2) no
C17 C18 C19 C14 -1.8(3) no
S1 C29 C30 C31 -179.97(13) no
S1 C29 C34 C33 179.75(13) no
C30 C29 C34 C33 -1.2(3) no
C34 C29 C30 C31 1.0(3) no
C29 C30 C31 C32 0.3(3) no
C30 C31 C32 C33 -1.4(3) no
C30 C31 C32 C35 177.42(18) no
C31 C32 C33 C34 1.1(3) no
C35 C32 C33 C34 -177.67(19) no
C32 C33 C34 C29 0.2(3) no
